data_1535920
loop_
_publ_author_name
'Edstrand, M.'

_publ_section_title
;
 On the structures of antimony(III) oxide halogenides. III. The crystal
 structure of (Sb8 O8 (O H)4) ((O H)2-x (H2 O)1+x) Cl2+x
;
_journal_name_full 'Arkiv foer Kemi'
_journal_page_first 257
_journal_page_last 277
_journal_volume 8
_journal_year 1955
_chemical_formula_sum 'Cl2 H8 O15 Sb8'
_chemical_name_systematic 'Sb8 (O H)6 O8 Cl2 (H2 O)'
_space_group_IT_number 71
_symmetry_space_group_name_Hall '-I 2 2'
_symmetry_space_group_name_H-M 'I m m m'
_cell_angle_alpha 90
_cell_angle_beta 90
_cell_angle_gamma 90
_cell_formula_units_Z 1
_cell_length_a 9.635
_cell_length_b 13.134
_cell_length_c 4.085
_cell_volume 516.941
_citation_journal_id_ASTM ARKEAD
_cod_data_source_file Edstrand_ARKEAD_1955_249.cif
_cod_data_source_block H8Cl2O15Sb8
_cod_original_cell_volume 516.9408
_cod_original_formula_sum 'H8 Cl2 O15 Sb8'
_cod_database_code 1535920

loop_
_symmetry_equiv_pos_as_xyz
x,y,z
-x,-y,z
x,-y,-z
-x,y,-z
-x,-y,-z
x,y,-z
-x,y,z
x,-y,z
x+1/2,y+1/2,z+1/2
-x+1/2,-y+1/2,z+1/2
x+1/2,-y+1/2,-z+1/2
-x+1/2,y+1/2,-z+1/2
-x+1/2,-y+1/2,-z+1/2
x+1/2,y+1/2,-z+1/2
-x+1/2,y+1/2,z+1/2
x+1/2,-y+1/2,z+1/2

loop_
_atom_site_label
_atom_site_type_symbol
_atom_site_fract_x
_atom_site_fract_y
_atom_site_fract_z
_atom_site_occupancy
_atom_site_U_iso_or_equiv
O2 O-2 0 0.231 0 1 0.0
Cl1 Cl-1 0.5 0.5 0 1 0.0
O1 O-2 0.281 0.302 0 1 0.0
O3 O-2 0 0.39 0.5 0.75 0.0
Sb1 Sb+3 0.1835 0.1529 0 1 0.0
